data_4003444
loop_
_publ_author_name
'He, Lei'
'Zhou, Lin'
'Shi, Ping-Ping'
'Ye, Qiong'
'Fu, Da-Wei'

_publ_section_title
;
 One-Dimensional Cadmium Thiocyanate Perovskite Ferroelastics Tuned by
 Halogen Substitution
;
_journal_name_full 'Chemistry of Materials'
_journal_paper_doi 10.1021/acs.chemmater.9b04232
_journal_year 2019
_chemical_formula_moiety 'C3 Cd N3 S3, C7 H17 F N'
_chemical_formula_sum 'C10 H17 Cd F N4 S3'
_chemical_formula_weight 420.87
_space_group_IT_number 61
_space_group_name_Hall '-P 2ac 2ab'
_space_group_name_H-M_alt 'P b c a'
_symmetry_cell_setting orthorhombic
_symmetry_space_group_name_Hall '-P 2ac 2ab'
_symmetry_space_group_name_H-M 'P b c a'
_atom_sites_solution_hydrogens geom
_atom_sites_solution_primary direct
_atom_sites_solution_secondary difmap
_audit_creation_method SHELXL-97
_cell_angle_alpha 90.00
_cell_angle_beta 90.00
_cell_angle_gamma 90.00
_cell_formula_units_Z 8
_cell_length_a 17.8302(5)
_cell_length_b 17.2839(6)
_cell_length_c 10.7115(3)
_cell_measurement_reflns_used 2617
_cell_measurement_temperature 253(2)
_cell_measurement_theta_max 24.99
_cell_measurement_theta_min 2.51
_cell_volume 3301.02(17)
_computing_structure_refinement 'SHELXL-97 (Sheldrick, 1997)'
_computing_structure_solution 'SHELXS-97 (Sheldrick, 1990)'
_diffrn_ambient_temperature 253(2)
_diffrn_measured_fraction_theta_full 0.999
_diffrn_measured_fraction_theta_max 0.999
_diffrn_measurement_device_type 'XtaLAB Synergy R, DW system, HyPix'
_diffrn_measurement_method '\w scans'
_diffrn_radiation_monochromator graphite
_diffrn_radiation_source 'fine-focus sealed tube'
_diffrn_radiation_type MoK\a
_diffrn_radiation_wavelength 0.71073
_diffrn_reflns_av_R_equivalents 0.0295
_diffrn_reflns_av_sigmaI/netI 0.0174
_diffrn_reflns_limit_h_max 21
_diffrn_reflns_limit_h_min -21
_diffrn_reflns_limit_k_max 20
_diffrn_reflns_limit_k_min -20
_diffrn_reflns_limit_l_max 12
_diffrn_reflns_limit_l_min -11
_diffrn_reflns_number 19471
_diffrn_reflns_theta_full 24.99
_diffrn_reflns_theta_max 24.99
_diffrn_reflns_theta_min 2.51
_exptl_absorpt_coefficient_mu 1.704
_exptl_absorpt_correction_T_max 0.7268
_exptl_absorpt_correction_T_min 0.7268
_exptl_absorpt_correction_type multi-scan
_exptl_crystal_colour colorless
_exptl_crystal_density_diffrn 1.694
_exptl_crystal_density_method 'not measured'
_exptl_crystal_description columnar
_exptl_crystal_F_000 1680
_exptl_crystal_size_max 0.20
_exptl_crystal_size_mid 0.20
_exptl_crystal_size_min 0.20
_refine_diff_density_max 0.299
_refine_diff_density_min -0.676
_refine_diff_density_rms 0.077
_refine_ls_extinction_method none
_refine_ls_goodness_of_fit_ref 1.018
_refine_ls_hydrogen_treatment mixed
_refine_ls_matrix_type full
_refine_ls_number_parameters 172
_refine_ls_number_reflns 2901
_refine_ls_number_restraints 0
_refine_ls_restrained_S_all 1.018
_refine_ls_R_factor_all 0.0271
_refine_ls_R_factor_gt 0.0238
_refine_ls_shift/su_max 0.001
_refine_ls_shift/su_mean 0.000
_refine_ls_structure_factor_coef Fsqd
_refine_ls_weighting_details 'calc w=1/[\s^2^(Fo^2^)+(0.2000P)^2^+0.0000P] where P=(Fo^2^+2Fc^2^)/3'
_refine_ls_weighting_scheme calc
_refine_ls_wR_factor_gt 0.1025
_refine_ls_wR_factor_ref 0.1125
_reflns_number_gt 2617
_reflns_number_total 2902
_reflns_threshold_expression >2sigma(I)
_cod_data_source_file cm9b04232_si_004.cif
_cod_data_source_block F_253K
_cod_depositor_comments
;
The following automatic conversions were performed:

data item '_exptl_absorpt_correction_type' value 'Multi-scan' was
changed to 'multi-scan' in accordance with the
/home/data/users/saulius/crontab/automatic-downloads/rss-feeds/ACS/lib/dictionaries/cif_core.dic
dictionary named 'cif_core.dic' version 2.4.2 last updated on
2011-04-26.

Automatic conversion script
Id: cif_fix_values 7556 2019-12-06 15:28:31Z antanas 
;
_cod_database_code 4003444

loop_
_symmetry_equiv_pos_as_xyz
'x, y, z'
'-x+1/2, -y, z+1/2'
'-x, y+1/2, -z+1/2'
'x+1/2, -y+1/2, -z'
'-x, -y, -z'
'x-1/2, y, -z-1/2'
'x, -y-1/2, z-1/2'
'-x-1/2, y-1/2, z'

loop_
_atom_site_label
_atom_site_type_symbol
_atom_site_fract_x
_atom_site_fract_y
_atom_site_fract_z
_atom_site_U_iso_or_equiv
_atom_site_adp_type
_atom_site_occupancy
_atom_site_symmetry_multiplicity
_atom_site_calc_flag
_atom_site_refinement_flags
C1 C 0.88030(16) 0.31310(16) 0.7794(3) 0.0521(8) Uani 1 1 d .
H1A H 0.9082 0.3144 0.8560 0.078 Uiso 1 1 calc R
H1B H 0.9141 0.3061 0.7106 0.078 Uiso 1 1 calc R
H1C H 0.8452 0.2710 0.7817 0.078 Uiso 1 1 calc R
C2 C 0.78575(19) 0.3950(2) 0.8701(3) 0.0659(9) Uani 1 1 d .
H2A H 0.8136 0.3980 0.9467 0.099 Uiso 1 1 calc R
H2B H 0.7534 0.3507 0.8721 0.099 Uiso 1 1 calc R
H2C H 0.7562 0.4410 0.8603 0.099 Uiso 1 1 calc R
C3 C 0.79458(14) 0.38369(15) 0.6394(3) 0.0417(6) Uani 1 1 d .
H3A H 0.7608 0.3391 0.6452 0.050 Uiso 1 1 calc R
C4 C 0.7467(2) 0.4538(2) 0.6185(5) 0.0833(13) Uani 1 1 d .
H4A H 0.7203 0.4487 0.5408 0.125 Uiso 1 1 calc R
H4B H 0.7778 0.4991 0.6158 0.125 Uiso 1 1 calc R
H4C H 0.7112 0.4586 0.6854 0.125 Uiso 1 1 calc R
C5 C 0.8454(2) 0.3699(3) 0.5286(3) 0.0726(10) Uani 1 1 d .
H5A H 0.8159 0.3673 0.4538 0.109 Uiso 1 1 calc R
H5B H 0.8719 0.3220 0.5397 0.109 Uiso 1 1 calc R
H5C H 0.8808 0.4116 0.5220 0.109 Uiso 1 1 calc R
C6 C 0.89373(15) 0.45513(15) 0.7619(2) 0.0396(6) Uani 1 1 d .
H6A H 0.9248 0.4503 0.6880 0.047 Uiso 1 1 calc R
H6B H 0.8655 0.5029 0.7540 0.047 Uiso 1 1 calc R
C7 C 0.94408(15) 0.46185(16) 0.8734(2) 0.0429(6) Uani 1 1 d .
H7A H 0.9644 0.4113 0.8933 0.052 Uiso 1 1 calc R
H7B H 0.9857 0.4959 0.8535 0.052 Uiso 1 1 calc R
C8 C 0.18588(13) 0.19718(14) 0.6497(2) 0.0337(5) Uani 1 1 d .
C9 C 0.08240(11) 0.13886(14) 1.1884(2) 0.0305(5) Uani 1 1 d .
C10 C -0.00663(13) 0.31465(13) 1.1384(2) 0.0320(5) Uani 1 1 d .
Cd1 Cd 0.086920(11) 0.223871(11) 0.912161(16) 0.03379(15) Uani 1 1 d .
N1 N 0.83853(10) 0.38799(13) 0.76368(17) 0.0322(5) Uani 1 1 d .
N2 N 0.08584(12) 0.32805(15) 0.7813(2) 0.0404(6) Uani 1 1 d .
N3 N -0.00205(13) 0.28489(13) 1.0416(2) 0.0395(5) Uani 1 1 d .
N4 N 0.17138(15) 0.27903(13) 1.0516(2) 0.0450(6) Uani 1 1 d .
S1 S 0.20918(4) 0.16413(4) 0.78812(6) 0.0422(2) Uani 1 1 d .
S2 S -0.01500(4) 0.14361(4) 0.77587(5) 0.0397(2) Uani 1 1 d .
S3 S 0.07706(4) 0.09233(4) 1.05434(7) 0.0398(2) Uani 1 1 d .
F1 F 0.90689(11) 0.49011(19) 0.9747(2) 0.0957(10) Uani 1 1 d .

loop_
_atom_site_aniso_label
_atom_site_aniso_U_11
_atom_site_aniso_U_22
_atom_site_aniso_U_33
_atom_site_aniso_U_23
_atom_site_aniso_U_13
_atom_site_aniso_U_12
C1 0.0460(16) 0.0348(15) 0.076(2) 0.0061(13) -0.0187(13) -0.0001(12)
C2 0.0544(18) 0.090(2) 0.0532(17) -0.0126(17) 0.0211(14) -0.0122(17)
C3 0.0336(12) 0.0422(14) 0.0493(15) 0.0025(11) -0.0130(11) -0.0093(10)
C4 0.081(3) 0.0524(19) 0.117(3) 0.019(2) -0.060(2) -0.0049(18)
C5 0.069(2) 0.105(3) 0.0438(17) -0.0149(17) -0.0091(15) -0.020(2)
C6 0.0415(13) 0.0348(14) 0.0424(15) 0.0014(11) -0.0094(11) -0.0080(11)
C7 0.0411(15) 0.0444(15) 0.0434(15) -0.0050(12) -0.0108(12) -0.0039(11)
C8 0.0286(11) 0.0360(13) 0.0366(14) -0.0062(11) 0.0034(9) 0.0029(10)
C9 0.0325(12) 0.0297(13) 0.0292(14) 0.0057(10) 0.0027(8) -0.0018(8)
C10 0.0326(12) 0.0305(12) 0.0329(13) 0.0060(10) 0.0006(9) 0.0003(9)
Cd1 0.0402(2) 0.0392(2) 0.0220(2) 0.00034(6) 0.00089(6) 0.00055(6)
N1 0.0299(10) 0.0289(11) 0.0377(11) -0.0012(8) -0.0021(8) -0.0003(7)
N2 0.0539(14) 0.0398(13) 0.0277(12) -0.0024(10) 0.0042(8) 0.0024(9)
N3 0.0449(13) 0.0484(13) 0.0252(11) 0.0008(9) 0.0032(10) 0.0045(9)
N4 0.0506(15) 0.0542(16) 0.0302(12) -0.0006(9) 0.0041(12) -0.0145(10)
S1 0.0430(4) 0.0507(4) 0.0329(4) 0.0079(3) 0.0021(3) 0.0103(3)
S2 0.0521(4) 0.0384(4) 0.0285(3) 0.0020(2) 0.0005(2) -0.0068(3)
S3 0.0548(4) 0.0356(4) 0.0290(3) -0.0022(3) -0.0017(3) -0.0001(3)
F1 0.0616(13) 0.157(3) 0.0684(15) -0.0646(17) -0.0069(9) 0.0031(12)

loop_
_atom_type_symbol
_atom_type_description
_atom_type_scat_dispersion_real
_atom_type_scat_dispersion_imag
_atom_type_scat_source
C C 0.0033 0.0016 'International Tables Vol C Tables 4.2.6.8 and 6.1.1.4'
H H 0.0000 0.0000 'International Tables Vol C Tables 4.2.6.8 and 6.1.1.4'
N N 0.0061 0.0033 'International Tables Vol C Tables 4.2.6.8 and 6.1.1.4'
S S 0.1246 0.1234 'International Tables Vol C Tables 4.2.6.8 and 6.1.1.4'
F F 0.0171 0.0103 'International Tables Vol C Tables 4.2.6.8 and 6.1.1.4'
Cd Cd -0.8075 1.2024 'International Tables Vol C Tables 4.2.6.8 and 6.1.1.4'

loop_
_geom_angle_atom_site_label_1
_geom_angle_atom_site_label_2
_geom_angle_atom_site_label_3
_geom_angle
_geom_angle_site_symmetry_1
_geom_angle_site_symmetry_3
N1 C1 H1A 109.5 . .
N1 C1 H1B 109.5 . .
H1A C1 H1B 109.5 . .
N1 C1 H1C 109.5 . .
H1A C1 H1C 109.5 . .
H1B C1 H1C 109.5 . .
N1 C2 H2A 109.5 . .
N1 C2 H2B 109.5 . .
H2A C2 H2B 109.5 . .
N1 C2 H2C 109.5 . .
H2A C2 H2C 109.5 . .
H2B C2 H2C 109.5 . .
C4 C3 C5 110.6(3) . .
C4 C3 N1 112.2(3) . .
C5 C3 N1 112.3(2) . .
C4 C3 H3A 107.1 . .
C5 C3 H3A 107.1 . .
N1 C3 H3A 107.1 . .
C3 C4 H4A 109.5 . .
C3 C4 H4B 109.5 . .
H4A C4 H4B 109.5 . .
C3 C4 H4C 109.5 . .
H4A C4 H4C 109.5 . .
H4B C4 H4C 109.5 . .
C3 C5 H5A 109.5 . .
C3 C5 H5B 109.5 . .
H5A C5 H5B 109.5 . .
C3 C5 H5C 109.5 . .
H5A C5 H5C 109.5 . .
H5B C5 H5C 109.5 . .
C7 C6 N1 115.9(2) . .
C7 C6 H6A 108.3 . .
N1 C6 H6A 108.3 . .
C7 C6 H6B 108.3 . .
N1 C6 H6B 108.3 . .
H6A C6 H6B 107.4 . .
F1 C7 C6 111.8(2) . .
F1 C7 H7A 109.3 . .
C6 C7 H7A 109.3 . .
F1 C7 H7B 109.3 . .
C6 C7 H7B 109.3 . .
H7A C7 H7B 107.9 . .
N4 C8 S1 178.2(2) 7_565 .
N2 C9 S3 179.3(3) 7_566 .
N3 C10 S2 178.8(2) . 7_566
N2 Cd1 N4 94.38(9) . .
N2 Cd1 N3 90.14(8) . .
N4 Cd1 N3 82.80(10) . .
N2 Cd1 S2 93.86(6) . .
N4 Cd1 S2 171.57(6) . .
N3 Cd1 S2 95.42(6) . .
N2 Cd1 S3 174.17(6) . .
N4 Cd1 S3 91.42(6) . .
N3 Cd1 S3 90.07(6) . .
S2 Cd1 S3 80.32(2) . .
N2 Cd1 S1 90.36(6) . .
N4 Cd1 S1 87.18(7) . .
N3 Cd1 S1 169.98(6) . .
S2 Cd1 S1 94.53(2) . .
S3 Cd1 S1 90.45(2) . .
C2 N1 C1 107.4(3) . .
C2 N1 C6 111.0(2) . .
C1 N1 C6 109.73(18) . .
C2 N1 C3 110.1(2) . .
C1 N1 C3 107.8(2) . .
C6 N1 C3 110.70(18) . .
C9 N2 Cd1 157.7(2) 7_565 .
C10 N3 Cd1 140.49(19) . .
C8 N4 Cd1 150.8(2) 7_566 .
C8 S1 Cd1 96.02(8) . .
C10 S2 Cd1 101.33(8) 7_565 .
C9 S3 Cd1 94.34(9) . .

loop_
_geom_bond_atom_site_label_1
_geom_bond_atom_site_label_2
_geom_bond_distance
_geom_bond_site_symmetry_2
C1 N1 1.503(3) .
C1 H1A 0.9600 .
C1 H1B 0.9600 .
C1 H1C 0.9600 .
C2 N1 1.483(3) .
C2 H2A 0.9600 .
C2 H2B 0.9600 .
C2 H2C 0.9600 .
C3 C4 1.500(4) .
C3 C5 1.513(4) .
C3 N1 1.546(3) .
C3 H3A 0.9800 .
C4 H4A 0.9600 .
C4 H4B 0.9600 .
C4 H4C 0.9600 .
C5 H5A 0.9600 .
C5 H5B 0.9600 .
C5 H5C 0.9600 .
C6 C7 1.499(3) .
C6 N1 1.522(3) .
C6 H6A 0.9700 .
C6 H6B 0.9700 .
C7 F1 1.362(3) .
C7 H7A 0.9700 .
C7 H7B 0.9700 .
C8 N4 1.158(4) 7_565
C8 S1 1.642(3) .
C9 N2 1.149(4) 7_566
C9 S3 1.649(3) .
C10 N3 1.161(3) .
C10 S2 1.646(2) 7_566
Cd1 N2 2.282(3) .
Cd1 N4 2.325(3) .
Cd1 N3 2.356(2) .
Cd1 S2 2.7125(7) .
Cd1 S3 2.7421(7) .
Cd1 S1 2.7539(7) .
N2 C9 1.149(4) 7_565
N4 C8 1.158(4) 7_566
S2 C10 1.646(2) 7_565

loop_
_geom_torsion_atom_site_label_1
_geom_torsion_atom_site_label_2
_geom_torsion_atom_site_label_3
_geom_torsion_atom_site_label_4
_geom_torsion
_geom_torsion_site_symmetry_1
_geom_torsion_site_symmetry_4
N1 C6 C7 F1 -75.2(3) . .
C7 C6 N1 C2 62.0(3) . .
C7 C6 N1 C1 -56.6(3) . .
C7 C6 N1 C3 -175.5(2) . .
C4 C3 N1 C2 59.4(4) . .
C5 C3 N1 C2 -175.3(3) . .
C4 C3 N1 C1 176.3(3) . .
C5 C3 N1 C1 -58.4(3) . .
C4 C3 N1 C6 -63.7(3) . .
C5 C3 N1 C6 61.6(3) . .
N4 Cd1 N2 C9 146.4(5) . 7_565
N3 Cd1 N2 C9 -130.8(5) . 7_565
S2 Cd1 N2 C9 -35.4(5) . 7_565
S3 Cd1 N2 C9 -38.8(9) . 7_565
S1 Cd1 N2 C9 59.2(5) . 7_565
S2 C10 N3 Cd1 -154(11) 7_566 .
N2 Cd1 N3 C10 -108.0(3) . .
N4 Cd1 N3 C10 -13.6(3) . .
S2 Cd1 N3 C10 158.1(3) . .
S3 Cd1 N3 C10 77.8(3) . .
S1 Cd1 N3 C10 -15.2(6) . .
N2 Cd1 N4 C8 115.9(4) . 7_566
N3 Cd1 N4 C8 26.4(4) . 7_566
S2 Cd1 N4 C8 -52.0(8) . 7_566
S3 Cd1 N4 C8 -63.5(4) . 7_566
S1 Cd1 N4 C8 -153.9(4) . 7_566
N4 C8 S1 Cd1 139(8) 7_565 .
N2 Cd1 S1 C8 -33.24(11) . .
N4 Cd1 S1 C8 -127.61(11) . .
N3 Cd1 S1 C8 -126.1(3) . .
S2 Cd1 S1 C8 60.66(9) . .
S3 Cd1 S1 C8 140.99(9) . .
N2 Cd1 S2 C10 21.92(10) . 7_565
N4 Cd1 S2 C10 -170.2(5) . 7_565
N3 Cd1 S2 C10 112.43(10) . 7_565
S3 Cd1 S2 C10 -158.43(8) . 7_565
S1 Cd1 S2 C10 -68.74(8) . 7_565
N2 C9 S3 Cd1 26(19) 7_566 .
N2 Cd1 S3 C9 -138.1(6) . .
N4 Cd1 S3 C9 36.75(10) . .
N3 Cd1 S3 C9 -46.05(10) . .
S2 Cd1 S3 C9 -141.54(8) . .
S1 Cd1 S3 C9 123.95(8) . .
